data_7029071
loop_
_publ_author_name
'M\"ugge, Carolin'
'Liu, Ruiqi'
'G\"orls, Helmar'
'Gabbiani, Chiara'
'Michelucci, Elena'
'R\"udiger, Nadine'
'Clement, Joachim H.'
'Messori, Luigi'
'Weigand, Wolfgang'

_publ_section_title
;
 Novel platinum(ii) compounds with O,S bidentate ligands: synthesis,
 characterization, antiproliferative properties and biomolecular
 interactions.
;
_journal_issue 8
_journal_name_full 'Dalton transactions (Cambridge, England : 2003)'
_journal_page_first 3072
_journal_page_last 3086
_journal_paper_doi 10.1039/c3dt52284a
_journal_volume 43
_journal_year 2014
_chemical_formula_moiety 'C30 H38 O2 Pt S4'
_chemical_formula_sum 'C30 H38 O2 Pt S4'
_chemical_formula_weight 753.93
_space_group_IT_number 19
_symmetry_cell_setting orthorhombic
_symmetry_space_group_name_Hall 'P 2ac 2ab'
_symmetry_space_group_name_H-M 'P 21 21 21'
_atom_sites_solution_hydrogens geom
_atom_sites_solution_primary direct
_atom_sites_solution_secondary difmap
_audit_creation_method SHELXL-97
_cell_angle_alpha 90.00
_cell_angle_beta 90.00
_cell_angle_gamma 90.00
_cell_formula_units_Z 4
_cell_length_a 5.6712(1)
_cell_length_b 15.4429(3)
_cell_length_c 34.9571(6)
_cell_measurement_temperature 183(2)
_cell_volume 3061.53(10)
_computing_cell_refinement DENZO
_computing_data_collection COLLECT
_computing_data_reduction DENZO
_computing_molecular_graphics SHELXTL/PC
_computing_publication_material SHELXL-97
_computing_structure_refinement 'SHELXL-97 (Sheldrick, 1997)'
_computing_structure_solution 'SHELXS-97 (Sheldrick, 1990)'
_diffrn_ambient_temperature 183(2)
_diffrn_measured_fraction_theta_full 0.979
_diffrn_measured_fraction_theta_max 0.979
_diffrn_measurement_device_type KappaCCD
_diffrn_measurement_method 'phi- + omega-scan'
_diffrn_radiation_monochromator graphite
_diffrn_radiation_source 'fine-focus sealed tube'
_diffrn_radiation_type MoK\a
_diffrn_radiation_wavelength 0.71073
_diffrn_reflns_av_R_equivalents 0.0714
_diffrn_reflns_av_sigmaI/netI 0.0635
_diffrn_reflns_limit_h_max 7
_diffrn_reflns_limit_h_min -6
_diffrn_reflns_limit_k_max 19
_diffrn_reflns_limit_k_min -19
_diffrn_reflns_limit_l_max 39
_diffrn_reflns_limit_l_min -43
_diffrn_reflns_number 25247
_diffrn_reflns_theta_full 27.48
_diffrn_reflns_theta_max 27.48
_diffrn_reflns_theta_min 2.33
_exptl_absorpt_coefficient_mu 4.881
_exptl_absorpt_correction_T_max 0.5948
_exptl_absorpt_correction_T_min 0.3258
_exptl_absorpt_correction_type multi-scan
_exptl_absorpt_process_details
;
[SORTAV, R.H. Blessing, J. Applied Cryst. 1997, 30, 421-426]
;
_exptl_crystal_colour yellow
_exptl_crystal_density_diffrn 1.636
_exptl_crystal_density_method 'not measured'
_exptl_crystal_description prism
_exptl_crystal_F_000 1504
_exptl_crystal_size_max 0.10
_exptl_crystal_size_mid 0.09
_exptl_crystal_size_min 0.07
_refine_diff_density_max 0.560
_refine_diff_density_min -0.975
_refine_diff_density_rms 0.153
_refine_ls_abs_structure_details 'Flack H D (1983), Acta Cryst. A39, 876-881'
_refine_ls_abs_structure_Flack 0.378(5)
_refine_ls_extinction_method none
_refine_ls_goodness_of_fit_ref 1.005
_refine_ls_hydrogen_treatment constr
_refine_ls_matrix_type full
_refine_ls_number_parameters 337
_refine_ls_number_reflns 6855
_refine_ls_number_restraints 0
_refine_ls_restrained_S_all 1.005
_refine_ls_R_factor_all 0.0461
_refine_ls_R_factor_gt 0.0343
_refine_ls_shift/su_max 0.001
_refine_ls_shift/su_mean 0.000
_refine_ls_structure_factor_coef Fsqd
_refine_ls_weighting_details 'calc w=1/[\s^2^(Fo^2^)+(0.0200P)^2^+0.0000P] where P=(Fo^2^+2Fc^2^)/3'
_refine_ls_weighting_scheme calc
_refine_ls_wR_factor_gt 0.0516
_refine_ls_wR_factor_ref 0.0539
_reflns_number_gt 6015
_reflns_number_total 6855
_reflns_threshold_expression >2sigma(I)
_cod_data_source_file c3dt52284a.txt
_cod_data_source_block FO3918
_cod_database_code 7029071

loop_
_symmetry_equiv_pos_as_xyz
'x, y, z'
'-x+1/2, -y, z+1/2'
'-x, y+1/2, -z+1/2'
'x+1/2, -y+1/2, -z'

loop_
_atom_site_label
_atom_site_type_symbol
_atom_site_fract_x
_atom_site_fract_y
_atom_site_fract_z
_atom_site_U_iso_or_equiv
_atom_site_adp_type
_atom_site_occupancy
_atom_site_symmetry_multiplicity
_atom_site_calc_flag
_atom_site_refinement_flags
Pt1 Pt -0.21805(3) 0.101300(10) 0.181398(5) 0.02236(5) Uani 1 1 d .
S1 S -0.4287(2) 0.14576(8) 0.23138(3) 0.0251(3) Uani 1 1 d .
S2 S -0.8371(2) 0.25628(8) 0.24921(3) 0.0279(3) Uani 1 1 d .
S3 S -0.0169(2) 0.02106(8) 0.22323(3) 0.0271(3) Uani 1 1 d .
S4 S 0.37613(19) -0.10557(8) 0.22442(3) 0.0310(3) Uani 1 1 d .
O1 O -0.3964(5) 0.1695(2) 0.14113(9) 0.0299(8) Uani 1 1 d .
O2 O -0.0306(6) 0.06769(19) 0.13480(9) 0.0286(8) Uani 1 1 d .
C1 C -0.5807(8) 0.2165(3) 0.14463(14) 0.0240(11) Uani 1 1 d .
C2 C -0.7002(8) 0.2362(3) 0.17820(12) 0.0271(10) Uani 1 1 d .
H2A H -0.8353 0.2720 0.1753 0.033 Uiso 1 1 calc R
C3 C -0.6494(7) 0.2108(3) 0.21520(13) 0.0225(10) Uani 1 1 d .
C4 C -0.7501(9) 0.2141(3) 0.29492(12) 0.0326(11) Uani 1 1 d .
H4A H -0.7827 0.1512 0.2961 0.039 Uiso 1 1 calc R
H4B H -0.5789 0.2230 0.2988 0.039 Uiso 1 1 calc R
C5 C -0.8877(9) 0.2608(3) 0.32582(13) 0.0368(13) Uani 1 1 d .
H5A H -0.8611 0.3239 0.3233 0.044 Uiso 1 1 calc R
H5B H -1.0581 0.2498 0.3220 0.044 Uiso 1 1 calc R
C6 C -0.8196(10) 0.2328(3) 0.36580(13) 0.0428(14) Uani 1 1 d .
H6A H -0.8399 0.1694 0.3680 0.051 Uiso 1 1 calc R
H6B H -0.6508 0.2461 0.3700 0.051 Uiso 1 1 calc R
C7 C -0.9628(9) 0.2763(3) 0.39649(14) 0.0402(14) Uani 1 1 d .
H7A H -1.1316 0.2636 0.3920 0.048 Uiso 1 1 calc R
H7B H -0.9415 0.3398 0.3943 0.048 Uiso 1 1 calc R
C8 C -0.8995(10) 0.2490(3) 0.43685(14) 0.0436(14) Uani 1 1 d .
H8A H -0.7346 0.2661 0.4422 0.052 Uiso 1 1 calc R
H8B H -0.9089 0.1851 0.4387 0.052 Uiso 1 1 calc R
C9 C -1.0595(10) 0.2887(4) 0.46693(15) 0.0589(17) Uani 1 1 d .
H9A H -1.0072 0.2706 0.4924 0.088 Uiso 1 1 calc R
H9B H -1.2219 0.2692 0.4627 0.088 Uiso 1 1 calc R
H9C H -1.0528 0.3520 0.4651 0.088 Uiso 1 1 calc R
C10 C -0.6634(8) 0.2546(3) 0.10773(13) 0.0246(11) Uani 1 1 d .
C11 C -0.5195(9) 0.2466(3) 0.07571(14) 0.0341(13) Uani 1 1 d .
H11A H -0.3760 0.2152 0.0776 0.041 Uiso 1 1 calc R
C12 C -0.5815(10) 0.2834(3) 0.04141(16) 0.0449(14) Uani 1 1 d .
H12A H -0.4794 0.2775 0.0200 0.054 Uiso 1 1 calc R
C13 C -0.7906(9) 0.3288(3) 0.03752(13) 0.0362(12) Uani 1 1 d .
H13A H -0.8322 0.3548 0.0138 0.043 Uiso 1 1 calc R
C14 C -0.9358(9) 0.3354(4) 0.06861(16) 0.0469(15) Uani 1 1 d .
H14A H -1.0807 0.3659 0.0664 0.056 Uiso 1 1 calc R
C15 C -0.8737(9) 0.2980(4) 0.10356(15) 0.0432(14) Uani 1 1 d .
H15A H -0.9780 0.3026 0.1247 0.052 Uiso 1 1 calc R
C16 C 0.1519(8) 0.0195(3) 0.13130(13) 0.0260(11) Uani 1 1 d .
C17 C 0.2553(9) -0.0277(2) 0.16081(12) 0.0251(10) Uani 1 1 d .
H17A H 0.3862 -0.0623 0.1534 0.030 Uiso 1 1 calc R
C18 C 0.1974(8) -0.0324(3) 0.19935(13) 0.0256(11) Uani 1 1 d .
C19 C 0.2913(7) -0.1011(3) 0.27416(11) 0.0276(9) Uani 1 1 d .
H19A H 0.1280 -0.0788 0.2759 0.033 Uiso 1 1 calc R
H19B H 0.2923 -0.1606 0.2847 0.033 Uiso 1 1 calc R
C20 C 0.4515(9) -0.0443(3) 0.29845(13) 0.0290(12) Uani 1 1 d .
H20A H 0.4495 0.0155 0.2882 0.035 Uiso 1 1 calc R
H20B H 0.6153 -0.0662 0.2967 0.035 Uiso 1 1 calc R
C21 C 0.3754(9) -0.0427(3) 0.34047(13) 0.0284(12) Uani 1 1 d .
H21A H 0.2144 -0.0183 0.3423 0.034 Uiso 1 1 calc R
H21B H 0.3704 -0.1028 0.3504 0.034 Uiso 1 1 calc R
C22 C 0.5424(9) 0.0109(3) 0.36511(13) 0.0341(12) Uani 1 1 d .
H22A H 0.5463 0.0710 0.3552 0.041 Uiso 1 1 calc R
H22B H 0.7036 -0.0133 0.3630 0.041 Uiso 1 1 calc R
C23 C 0.4703(10) 0.0125(3) 0.40715(14) 0.0397(13) Uani 1 1 d .
H23A H 0.3068 0.0344 0.4092 0.048 Uiso 1 1 calc R
H23B H 0.4730 -0.0473 0.4173 0.048 Uiso 1 1 calc R
C24 C 0.6313(11) 0.0688(4) 0.43109(16) 0.0555(17) Uani 1 1 d .
H24A H 0.5778 0.0682 0.4577 0.083 Uiso 1 1 calc R
H24B H 0.6276 0.1283 0.4213 0.083 Uiso 1 1 calc R
H24C H 0.7928 0.0464 0.4297 0.083 Uiso 1 1 calc R
C25 C 0.2448(8) 0.0130(3) 0.09136(12) 0.0259(10) Uani 1 1 d .
C26 C 0.4528(10) -0.0256(4) 0.08206(16) 0.0434(15) Uani 1 1 d .
H26A H 0.5497 -0.0481 0.1019 0.052 Uiso 1 1 calc R
C27 C 0.5275(9) -0.0328(4) 0.04403(17) 0.0478(15) Uani 1 1 d .
H27A H 0.6732 -0.0602 0.0382 0.057 Uiso 1 1 calc R
C28 C 0.3895(10) -0.0004(3) 0.01533(16) 0.0400(14) Uani 1 1 d .
H28A H 0.4375 -0.0062 -0.0106 0.048 Uiso 1 1 calc R
C29 C 0.1831(11) 0.0403(3) 0.02399(14) 0.0461(14) Uani 1 1 d .
H29A H 0.0891 0.0641 0.0041 0.055 Uiso 1 1 calc R
C30 C 0.1088(9) 0.0472(3) 0.06208(15) 0.0384(13) Uani 1 1 d .
H30A H -0.0357 0.0754 0.0679 0.046 Uiso 1 1 calc R

loop_
_atom_site_aniso_label
_atom_site_aniso_U_11
_atom_site_aniso_U_22
_atom_site_aniso_U_33
_atom_site_aniso_U_23
_atom_site_aniso_U_13
_atom_site_aniso_U_12
Pt1 0.01992(8) 0.02283(8) 0.02435(9) 0.00171(8) -0.00080(8) 0.00214(7)
S1 0.0245(6) 0.0257(6) 0.0250(7) 0.0035(5) -0.0003(5) 0.0047(5)
S2 0.0255(7) 0.0291(6) 0.0292(7) -0.0022(5) -0.0015(5) 0.0061(5)
S3 0.0269(7) 0.0283(7) 0.0262(7) 0.0026(5) 0.0000(5) 0.0074(5)
S4 0.0309(6) 0.0311(7) 0.0309(7) 0.0004(6) -0.0044(5) 0.0098(6)
O1 0.0284(18) 0.036(2) 0.0257(19) 0.0071(15) -0.0011(15) 0.0068(15)
O2 0.0300(18) 0.0329(19) 0.0229(18) 0.0026(14) 0.0019(15) 0.0080(15)
C1 0.018(2) 0.021(3) 0.034(3) -0.002(2) -0.005(2) -0.003(2)
C2 0.026(2) 0.024(2) 0.031(3) 0.003(2) -0.011(3) 0.0001(19)
C3 0.014(2) 0.018(2) 0.036(3) 0.000(2) 0.002(2) -0.0026(18)
C4 0.036(3) 0.034(3) 0.028(3) 0.004(2) 0.004(2) 0.001(3)
C5 0.033(3) 0.050(3) 0.027(3) 0.004(2) 0.001(2) 0.016(2)
C6 0.046(3) 0.046(3) 0.036(3) -0.004(2) 0.000(3) 0.013(3)
C7 0.040(3) 0.047(4) 0.033(3) -0.001(3) 0.002(3) 0.011(3)
C8 0.053(4) 0.045(3) 0.034(3) 0.000(3) -0.002(3) 0.008(3)
C9 0.055(4) 0.087(5) 0.035(4) -0.008(3) 0.010(3) 0.012(3)
C10 0.024(3) 0.022(2) 0.027(3) -0.002(2) -0.005(2) -0.005(2)
C11 0.035(3) 0.034(3) 0.034(3) 0.003(2) -0.002(3) 0.011(2)
C12 0.061(4) 0.044(4) 0.030(3) 0.001(3) -0.003(3) 0.016(3)
C13 0.048(3) 0.033(3) 0.028(3) 0.007(2) -0.011(3) -0.003(3)
C14 0.036(3) 0.061(4) 0.044(4) 0.016(3) -0.010(3) 0.008(3)
C15 0.026(3) 0.065(4) 0.039(3) 0.009(3) -0.001(2) 0.010(3)
C16 0.022(3) 0.020(2) 0.035(3) -0.005(2) 0.000(2) -0.005(2)
C17 0.018(3) 0.028(2) 0.029(3) 0.0003(18) 0.000(2) 0.002(2)
C18 0.023(3) 0.020(2) 0.034(3) -0.0007(18) -0.009(2) -0.003(2)
C19 0.030(2) 0.023(2) 0.030(2) 0.006(2) -0.007(2) 0.004(3)
C20 0.027(3) 0.024(3) 0.037(3) 0.000(2) -0.004(2) 0.000(2)
C21 0.030(3) 0.025(3) 0.029(3) 0.004(2) 0.000(2) 0.001(2)
C22 0.043(3) 0.025(3) 0.035(3) 0.002(2) -0.008(2) 0.002(2)
C23 0.048(3) 0.040(3) 0.032(3) -0.003(2) 0.001(3) 0.000(3)
C24 0.065(4) 0.057(4) 0.045(4) -0.008(3) -0.013(3) -0.012(3)
C25 0.023(3) 0.026(2) 0.029(2) -0.0015(18) 0.002(2) -0.008(2)
C26 0.037(3) 0.058(4) 0.035(3) 0.001(3) 0.002(3) 0.007(3)
C27 0.031(3) 0.058(4) 0.054(4) -0.002(3) 0.016(3) 0.010(3)
C28 0.047(3) 0.040(3) 0.033(3) 0.000(3) 0.009(3) -0.010(3)
C29 0.061(4) 0.051(4) 0.027(3) 0.007(2) 0.006(3) 0.008(3)
C30 0.040(3) 0.034(3) 0.041(3) 0.004(2) 0.005(3) 0.006(2)

loop_
_atom_type_symbol
_atom_type_description
_atom_type_scat_dispersion_real
_atom_type_scat_dispersion_imag
_atom_type_scat_source
C C 0.0033 0.0016 'International Tables Vol C Tables 4.2.6.8 and 6.1.1.4'
H H 0.0000 0.0000 'International Tables Vol C Tables 4.2.6.8 and 6.1.1.4'
O O 0.0106 0.0060 'International Tables Vol C Tables 4.2.6.8 and 6.1.1.4'
S S 0.1246 0.1234 'International Tables Vol C Tables 4.2.6.8 and 6.1.1.4'
Pt Pt -1.7033 8.3905 'International Tables Vol C Tables 4.2.6.8 and 6.1.1.4'

loop_
_geom_angle_atom_site_label_1
_geom_angle_atom_site_label_2
_geom_angle_atom_site_label_3
_geom_angle
O2 Pt1 O1 80.54(12)
O2 Pt1 S1 176.75(9)
O1 Pt1 S1 96.72(9)
O2 Pt1 S3 96.73(9)
O1 Pt1 S3 176.89(9)
S1 Pt1 S3 86.06(4)
C3 S1 Pt1 108.43(16)
C3 S2 C4 107.0(2)
C18 S3 Pt1 108.38(16)
C18 S4 C19 107.6(2)
C1 O1 Pt1 129.5(3)
C16 O2 Pt1 130.8(3)
O1 C1 C2 127.2(4)
O1 C1 C10 113.4(4)
C2 C1 C10 119.4(4)
C3 C2 C1 128.8(4)
C3 C2 H2A 115.6
C1 C2 H2A 115.6
C2 C3 S1 129.2(4)
C2 C3 S2 113.4(3)
S1 C3 S2 117.4(3)
C5 C4 S2 108.7(3)
C5 C4 H4A 110.0
S2 C4 H4A 110.0
C5 C4 H4B 110.0
S2 C4 H4B 110.0
H4A C4 H4B 108.3
C6 C5 C4 113.0(4)
C6 C5 H5A 109.0
C4 C5 H5A 109.0
C6 C5 H5B 109.0
C4 C5 H5B 109.0
H5A C5 H5B 107.8
C7 C6 C5 113.2(4)
C7 C6 H6A 108.9
C5 C6 H6A 108.9
C7 C6 H6B 108.9
C5 C6 H6B 108.9
H6A C6 H6B 107.8
C6 C7 C8 114.3(4)
C6 C7 H7A 108.7
C8 C7 H7A 108.7
C6 C7 H7B 108.7
C8 C7 H7B 108.7
H7A C7 H7B 107.6
C7 C8 C9 113.0(4)
C7 C8 H8A 109.0
C9 C8 H8A 109.0
C7 C8 H8B 109.0
C9 C8 H8B 109.0
H8A C8 H8B 107.8
C8 C9 H9A 109.5
C8 C9 H9B 109.5
H9A C9 H9B 109.5
C8 C9 H9C 109.5
H9A C9 H9C 109.5
H9B C9 H9C 109.5
C15 C10 C11 117.8(4)
C15 C10 C1 123.7(4)
C11 C10 C1 118.5(4)
C12 C11 C10 121.1(5)
C12 C11 H11A 119.5
C10 C11 H11A 119.5
C11 C12 C13 121.0(5)
C11 C12 H12A 119.5
C13 C12 H12A 119.5
C14 C13 C12 118.4(5)
C14 C13 H13A 120.8
C12 C13 H13A 120.8
C13 C14 C15 120.9(5)
C13 C14 H14A 119.6
C15 C14 H14A 119.6
C10 C15 C14 120.8(5)
C10 C15 H15A 119.6
C14 C15 H15A 119.6
O2 C16 C17 125.0(4)
O2 C16 C25 114.4(4)
C17 C16 C25 120.5(4)
C18 C17 C16 130.3(5)
C18 C17 H17A 114.9
C16 C17 H17A 114.9
C17 C18 S3 128.6(4)
C17 C18 S4 112.4(4)
S3 C18 S4 118.9(3)
C20 C19 S4 113.6(3)
C20 C19 H19A 108.8
S4 C19 H19A 108.8
C20 C19 H19B 108.8
S4 C19 H19B 108.8
H19A C19 H19B 107.7
C19 C20 C21 112.1(4)
C19 C20 H20A 109.2
C21 C20 H20A 109.2
C19 C20 H20B 109.2
C21 C20 H20B 109.2
H20A C20 H20B 107.9
C22 C21 C20 112.1(4)
C22 C21 H21A 109.2
C20 C21 H21A 109.2
C22 C21 H21B 109.2
C20 C21 H21B 109.2
H21A C21 H21B 107.9
C21 C22 C23 112.7(4)
C21 C22 H22A 109.0
C23 C22 H22A 109.0
C21 C22 H22B 109.0
C23 C22 H22B 109.0
H22A C22 H22B 107.8
C24 C23 C22 112.3(4)
C24 C23 H23A 109.1
C22 C23 H23A 109.1
C24 C23 H23B 109.1
C22 C23 H23B 109.1
H23A C23 H23B 107.9
C23 C24 H24A 109.5
C23 C24 H24B 109.5
H24A C24 H24B 109.5
C23 C24 H24C 109.5
H24A C24 H24C 109.5
H24B C24 H24C 109.5
C26 C25 C30 118.2(4)
C26 C25 C16 123.9(4)
C30 C25 C16 117.9(4)
C25 C26 C27 121.6(5)
C25 C26 H26A 119.2
C27 C26 H26A 119.2
C28 C27 C26 119.6(5)
C28 C27 H27A 120.2
C26 C27 H27A 120.2
C29 C28 C27 119.8(5)
C29 C28 H28A 120.1
C27 C28 H28A 120.1
C28 C29 C30 120.3(5)
C28 C29 H29A 119.8
C30 C29 H29A 119.8
C25 C30 C29 120.4(5)
C25 C30 H30A 119.8
C29 C30 H30A 119.8

loop_
_geom_bond_atom_site_label_1
_geom_bond_atom_site_label_2
_geom_bond_distance
Pt1 O2 2.013(3)
Pt1 O1 2.028(3)
Pt1 S1 2.2252(12)
Pt1 S3 2.2306(12)
S1 C3 1.702(4)
S2 C3 1.743(4)
S2 C4 1.795(4)
S3 C18 1.690(5)
S4 C18 1.753(4)
S4 C19 1.806(4)
O1 C1 1.279(5)
O2 C16 1.281(5)
C1 C2 1.389(6)
C1 C10 1.493(6)
C2 C3 1.382(6)
C2 H2A 0.9500
C4 C5 1.515(6)
C4 H4A 0.9900
C4 H4B 0.9900
C5 C6 1.513(6)
C5 H5A 0.9900
C5 H5B 0.9900
C6 C7 1.504(6)
C6 H6A 0.9900
C6 H6B 0.9900
C7 C8 1.516(7)
C7 H7A 0.9900
C7 H7B 0.9900
C8 C9 1.519(7)
C8 H8A 0.9900
C8 H8B 0.9900
C9 H9A 0.9800
C9 H9B 0.9800
C9 H9C 0.9800
C10 C15 1.376(6)
C10 C11 1.390(7)
C11 C12 1.372(7)
C11 H11A 0.9500
C12 C13 1.385(7)
C12 H12A 0.9500
C13 C14 1.367(7)
C13 H13A 0.9500
C14 C15 1.396(7)
C14 H14A 0.9500
C15 H15A 0.9500
C16 C17 1.393(6)
C16 C25 1.496(6)
C17 C18 1.388(6)
C17 H17A 0.9500
C19 C20 1.522(6)
C19 H19A 0.9900
C19 H19B 0.9900
C20 C21 1.531(6)
C20 H20A 0.9900
C20 H20B 0.9900
C21 C22 1.524(6)
C21 H21A 0.9900
C21 H21B 0.9900
C22 C23 1.526(6)
C22 H22A 0.9900
C22 H22B 0.9900
C23 C24 1.514(7)
C23 H23A 0.9900
C23 H23B 0.9900
C24 H24A 0.9800
C24 H24B 0.9800
C24 H24C 0.9800
C25 C26 1.360(7)
C25 C30 1.386(6)
C26 C27 1.400(7)
C26 H26A 0.9500
C27 C28 1.368(7)
C27 H27A 0.9500
C28 C29 1.363(7)
C28 H28A 0.9500
C29 C30 1.401(7)
C29 H29A 0.9500
C30 H30A 0.9500
